data_4506672
loop_
_publ_author_name
'Sun, Xiao-Li'
'Wang, Zhi-Jie'
'Zang, Shuang-Quan'
'Song, Wen-Chao'
'Du, Chen-Xia'

_publ_section_title
;
 A Series of Cd(II) and Zn(II) Coordination Polymers with Helical
 Subunits Assembled from a Versatile 3-(4-hydroxypyridinium-1-yl)
 Phthalic Acid and N-Donor Ancillary Coligands
;
_journal_issue 9
_journal_name_full 'Crystal Growth &amp; Design'
_journal_page_first 4431
_journal_paper_doi 10.1021/cg300612k
_journal_volume 12
_journal_year 2012
_chemical_formula_moiety 'C18 H11 N2 O5 Zn'
_chemical_formula_sum 'C18 H11 N2 O5 Zn'
_chemical_formula_weight 400.66
_chemical_name_systematic
; 
 ? 
;
_space_group_IT_number 14
_symmetry_cell_setting monoclinic
_symmetry_space_group_name_Hall '-P 2ybc'
_symmetry_space_group_name_H-M 'P 1 21/c 1'
_atom_sites_solution_hydrogens geom
_atom_sites_solution_primary direct
_atom_sites_solution_secondary difmap
_audit_creation_method SHELXL-97
_cell_angle_alpha 90.00
_cell_angle_beta 99.273(11)
_cell_angle_gamma 90.00
_cell_formula_units_Z 4
_cell_length_a 9.0309(10)
_cell_length_b 16.6234(18)
_cell_length_c 10.7100(12)
_cell_measurement_reflns_used 2984
_cell_measurement_temperature 296(2)
_cell_measurement_theta_max 29.0949
_cell_measurement_theta_min 2.9972
_cell_volume 1586.8(3)
_computing_cell_refinement 'Bruker FRAMBO'
_computing_data_collection 'Bruker FRAMBO'
_computing_data_reduction 'Bruker SAINT'
_computing_molecular_graphics 'Bruker SHELXTL'
_computing_publication_material 'Bruker SHELXTL'
_computing_structure_refinement 'SHELXL-97 (Sheldrick, 1997)'
_computing_structure_solution 'SHELXS-97 (Sheldrick, 1990)'
_diffrn_ambient_temperature 296(2)
_diffrn_measured_fraction_theta_full 0.999
_diffrn_measured_fraction_theta_max 0.999
_diffrn_measurement_device_type 'multiwire proportional'
_diffrn_measurement_method 'phi and omega scans'
_diffrn_radiation_monochromator graphite
_diffrn_radiation_source 'fine-focus sealed tube'
_diffrn_radiation_type MoK\a
_diffrn_radiation_wavelength 0.71073
_diffrn_reflns_av_R_equivalents 0.0303
_diffrn_reflns_av_sigmaI/netI 0.0465
_diffrn_reflns_limit_h_max 10
_diffrn_reflns_limit_h_min -8
_diffrn_reflns_limit_k_max 19
_diffrn_reflns_limit_k_min -18
_diffrn_reflns_limit_l_max 12
_diffrn_reflns_limit_l_min -12
_diffrn_reflns_number 5923
_diffrn_reflns_theta_full 25.00
_diffrn_reflns_theta_max 25.00
_diffrn_reflns_theta_min 3.00
_exptl_absorpt_coefficient_mu 1.582
_exptl_absorpt_correction_T_max 1.00000
_exptl_absorpt_correction_T_min 0.82770
_exptl_absorpt_correction_type multi-scan
_exptl_absorpt_process_details 'SADABS(Bruker, 2009)'
_exptl_crystal_density_diffrn 1.677
_exptl_crystal_density_method 'not measured'
_exptl_crystal_F_000 812
_exptl_crystal_size_max 0.23
_exptl_crystal_size_mid 0.21
_exptl_crystal_size_min 0.18
_refine_diff_density_max 0.987
_refine_diff_density_min -0.380
_refine_diff_density_rms 0.090
_refine_ls_extinction_method SHELXL
_refine_ls_goodness_of_fit_ref 1.107
_refine_ls_hydrogen_treatment constr
_refine_ls_matrix_type full
_refine_ls_number_parameters 235
_refine_ls_number_reflns 2793
_refine_ls_number_restraints 0
_refine_ls_restrained_S_all 1.107
_refine_ls_R_factor_all 0.0587
_refine_ls_R_factor_gt 0.0454
_refine_ls_shift/su_max 0.000
_refine_ls_shift/su_mean 0.000
_refine_ls_structure_factor_coef Fsqd
_refine_ls_weighting_details 'calc w=1/[\s^2^(Fo^2^)+(0.0517P)^2^+3.3942P] where P=(Fo^2^+2Fc^2^)/3'
_refine_ls_weighting_scheme calc
_refine_ls_wR_factor_gt 0.1195
_refine_ls_wR_factor_ref 0.1249
_reflns_number_gt 2308
_reflns_number_total 2793
_reflns_threshold_expression >2sigma(I)
_cod_data_source_file cg300612k_si_002.cif
_cod_data_source_block 4
_cod_original_sg_symbol_H-M P21/c
_cod_database_code 4506672

loop_
_symmetry_equiv_pos_as_xyz
'x, y, z'
'-x, y+1/2, -z+1/2'
'-x, -y, -z'
'x, -y-1/2, z-1/2'

loop_
_atom_site_label
_atom_site_type_symbol
_atom_site_fract_x
_atom_site_fract_y
_atom_site_fract_z
_atom_site_U_iso_or_equiv
_atom_site_adp_type
_atom_site_occupancy
_atom_site_symmetry_multiplicity
_atom_site_calc_flag
_atom_site_refinement_flags
Zn Zn 0.65293(6) 0.80412(3) 0.62134(5) 0.02098(18) Uani 1 1 d .
O1 O 0.7419(3) 0.70793(18) 0.7104(3) 0.0236(7) Uani 1 1 d .
O2 O 0.9627(4) 0.7627(2) 0.7895(3) 0.0372(8) Uani 1 1 d .
O3 O 0.7740(4) 0.67365(19) 0.9926(3) 0.0278(7) Uani 1 1 d .
O4 O 0.6374(5) 0.5634(3) 0.9725(4) 0.0545(12) Uani 1 1 d .
O5 O 1.4506(4) 0.7702(2) 0.5406(3) 0.0365(8) Uani 1 1 d .
N1 N 1.1461(4) 0.6354(3) 0.6892(4) 0.0296(9) Uani 1 1 d .
N2 N 0.6120(4) 0.8800(2) 0.7600(3) 0.0237(8) Uani 1 1 d .
C1 C 0.8776(5) 0.7059(3) 0.7671(4) 0.0213(10) Uani 1 1 d .
C2 C 0.7411(5) 0.6037(3) 0.9471(4) 0.0272(10) Uani 1 1 d .
C3 C 0.9279(5) 0.6195(3) 0.7975(4) 0.0202(9) Uani 1 1 d .
C4 C 0.8472(5) 0.5690(3) 0.8656(4) 0.0214(9) Uani 1 1 d .
C5 C 0.8721(6) 0.4871(3) 0.8693(5) 0.0318(11) Uani 1 1 d .
H5 H 0.8165 0.4543 0.9148 0.038 Uiso 1 1 calc R
C6 C 0.9787(6) 0.4529(3) 0.8064(5) 0.0378(13) Uani 1 1 d .
H6 H 0.9911 0.3974 0.8051 0.045 Uiso 1 1 calc R
C7 C 1.0661(6) 0.5028(3) 0.7458(5) 0.0371(12) Uani 1 1 d .
H7 H 1.1412 0.4812 0.7059 0.044 Uiso 1 1 calc R
C8 C 1.0423(5) 0.5846(3) 0.7441(4) 0.0261(10) Uani 1 1 d .
C9 C 1.2795(6) 0.6536(3) 0.7594(5) 0.0359(12) Uani 1 1 d .
H9 H 1.3007 0.6343 0.8418 0.043 Uiso 1 1 calc R
C10 C 1.3838(6) 0.6990(3) 0.7144(5) 0.0354(12) Uani 1 1 d .
H10 H 1.4739 0.7109 0.7663 0.042 Uiso 1 1 calc R
C11 C 1.3568(5) 0.7281(3) 0.5901(4) 0.0302(11) Uani 1 1 d .
C12 C 1.2144(6) 0.7087(4) 0.5200(5) 0.0573(19) Uani 1 1 d .
H12 H 1.1893 0.7273 0.4375 0.069 Uiso 1 1 calc R
C13 C 1.1151(6) 0.6640(4) 0.5701(6) 0.0555(18) Uani 1 1 d .
H13 H 1.0227 0.6524 0.5215 0.067 Uiso 1 1 calc R
C14 C 0.5275(6) 0.9456(3) 0.7320(4) 0.0316(12) Uani 1 1 d .
H14 H 0.4984 0.9593 0.6474 0.038 Uiso 1 1 calc R
C15 C 0.4824(6) 0.9931(3) 0.8226(4) 0.0311(11) Uani 1 1 d .
H15 H 0.4228 1.0379 0.7990 0.037 Uiso 1 1 calc R
C16 C 0.5251(5) 0.9750(3) 0.9498(4) 0.0235(10) Uani 1 1 d .
C17 C 0.6149(6) 0.9082(3) 0.9782(4) 0.0314(11) Uani 1 1 d .
H17 H 0.6479 0.8941 1.0621 0.038 Uiso 1 1 calc R
C18 C 0.6555(6) 0.8623(3) 0.8820(4) 0.0287(11) Uani 1 1 d .
H18 H 0.7155 0.8173 0.9029 0.034 Uiso 1 1 calc R

loop_
_atom_site_aniso_label
_atom_site_aniso_U_11
_atom_site_aniso_U_22
_atom_site_aniso_U_33
_atom_site_aniso_U_23
_atom_site_aniso_U_13
_atom_site_aniso_U_12
Zn 0.0233(3) 0.0222(3) 0.0184(3) -0.0007(2) 0.0064(2) 0.0016(2)
O1 0.0257(17) 0.0222(16) 0.0214(16) -0.0016(13) -0.0006(13) 0.0007(13)
O2 0.0310(19) 0.0251(19) 0.053(2) -0.0001(16) -0.0020(17) -0.0074(16)
O3 0.0349(19) 0.0271(18) 0.0234(16) -0.0033(14) 0.0114(14) -0.0024(15)
O4 0.055(3) 0.060(3) 0.057(3) -0.024(2) 0.035(2) -0.028(2)
O5 0.0256(18) 0.052(2) 0.0307(18) 0.0069(17) 0.0013(15) -0.0085(17)
N1 0.0178(19) 0.042(2) 0.030(2) -0.0005(19) 0.0088(17) 0.0002(18)
N2 0.028(2) 0.022(2) 0.023(2) -0.0008(16) 0.0075(16) 0.0030(17)
C1 0.025(2) 0.023(2) 0.018(2) -0.0022(18) 0.0066(19) 0.001(2)
C2 0.027(3) 0.033(3) 0.020(2) 0.002(2) 0.002(2) -0.001(2)
C3 0.018(2) 0.023(2) 0.019(2) -0.0036(18) -0.0002(18) 0.0004(19)
C4 0.022(2) 0.023(2) 0.017(2) -0.0027(18) -0.0028(18) 0.0000(19)
C5 0.035(3) 0.026(3) 0.033(3) 0.001(2) 0.001(2) -0.001(2)
C6 0.048(3) 0.021(3) 0.043(3) -0.004(2) 0.002(3) 0.008(2)
C7 0.034(3) 0.036(3) 0.043(3) -0.005(2) 0.011(2) 0.012(2)
C8 0.022(2) 0.032(3) 0.025(2) 0.001(2) 0.005(2) 0.002(2)
C9 0.032(3) 0.050(3) 0.024(3) 0.002(2) 0.002(2) -0.004(3)
C10 0.026(3) 0.052(3) 0.026(3) 0.002(2) -0.001(2) -0.007(2)
C11 0.021(2) 0.043(3) 0.028(2) -0.002(2) 0.004(2) 0.001(2)
C12 0.033(3) 0.102(6) 0.032(3) 0.026(3) -0.007(2) -0.022(3)
C13 0.030(3) 0.092(5) 0.039(3) 0.022(3) -0.011(2) -0.019(3)
C14 0.037(3) 0.039(3) 0.018(2) 0.000(2) 0.003(2) 0.014(2)
C15 0.036(3) 0.032(3) 0.025(2) 0.003(2) 0.004(2) 0.016(2)
C16 0.027(2) 0.018(2) 0.026(2) -0.0022(19) 0.0072(19) 0.0016(19)
C17 0.048(3) 0.025(2) 0.021(2) 0.003(2) 0.005(2) 0.014(2)
C18 0.040(3) 0.024(2) 0.022(2) 0.0040(19) 0.007(2) 0.012(2)

loop_
_atom_type_symbol
_atom_type_description
_atom_type_scat_dispersion_real
_atom_type_scat_dispersion_imag
_atom_type_scat_source
C C 0.0033 0.0016 'International Tables Vol C Tables 4.2.6.8 and 6.1.1.4'
H H 0.0000 0.0000 'International Tables Vol C Tables 4.2.6.8 and 6.1.1.4'
N N 0.0061 0.0033 'International Tables Vol C Tables 4.2.6.8 and 6.1.1.4'
O O 0.0106 0.0060 'International Tables Vol C Tables 4.2.6.8 and 6.1.1.4'
Zn Zn 0.2839 1.4301 'International Tables Vol C Tables 4.2.6.8 and 6.1.1.4'

loop_
_geom_angle_atom_site_label_1
_geom_angle_atom_site_label_2
_geom_angle_atom_site_label_3
_geom_angle
_geom_angle_site_symmetry_1
_geom_angle_site_symmetry_3
O3 Zn O1 105.55(13) 4_575 .
O3 Zn O5 109.46(14) 4_575 1_455
O1 Zn O5 104.90(14) . 1_455
O3 Zn N2 126.58(14) 4_575 .
O1 Zn N2 105.01(14) . .
O5 Zn N2 103.51(15) 1_455 .
C1 O1 Zn 122.5(3) . .
C2 O3 Zn 108.9(3) . 4_576
C11 O5 Zn 127.1(3) . 1_655
C13 N1 C9 118.6(4) . .
C13 N1 C8 122.6(4) . .
C9 N1 C8 118.8(4) . .
C18 N2 C14 117.7(4) . .
C18 N2 Zn 121.4(3) . .
C14 N2 Zn 120.5(3) . .
O2 C1 O1 126.9(4) . .
O2 C1 C3 122.1(4) . .
O1 C1 C3 110.9(4) . .
O4 C2 O3 123.8(4) . .
O4 C2 C4 120.1(4) . .
O3 C2 C4 115.9(4) . .
C8 C3 C4 116.8(4) . .
C8 C3 C1 121.5(4) . .
C4 C3 C1 121.1(4) . .
C5 C4 C3 120.9(4) . .
C5 C4 C2 118.4(4) . .
C3 C4 C2 120.4(4) . .
C4 C5 C6 120.9(5) . .
C4 C5 H5 119.5 . .
C6 C5 H5 119.5 . .
C7 C6 C5 118.7(5) . .
C7 C6 H6 120.7 . .
C5 C6 H6 120.7 . .
C8 C7 C6 120.0(4) . .
C8 C7 H7 120.0 . .
C6 C7 H7 120.0 . .
C7 C8 C3 122.3(4) . .
C7 C8 N1 118.0(4) . .
C3 C8 N1 119.7(4) . .
N1 C9 C10 122.5(5) . .
N1 C9 H9 118.8 . .
C10 C9 H9 118.8 . .
C9 C10 C11 120.4(5) . .
C9 C10 H10 119.8 . .
C11 C10 H10 119.8 . .
O5 C11 C10 123.9(4) . .
O5 C11 C12 120.7(5) . .
C10 C11 C12 115.4(5) . .
C13 C12 C11 121.5(5) . .
C13 C12 H12 119.3 . .
C11 C12 H12 119.3 . .
C12 C13 N1 121.6(5) . .
C12 C13 H13 119.2 . .
N1 C13 H13 119.2 . .
N2 C14 C15 122.6(4) . .
N2 C14 H14 118.7 . .
C15 C14 H14 118.7 . .
C14 C15 C16 120.3(4) . .
C14 C15 H15 119.8 . .
C16 C15 H15 119.8 . .
C17 C16 C15 116.9(4) . .
C17 C16 C16 121.8(5) . 3_677
C15 C16 C16 121.3(5) . 3_677
C18 C17 C16 119.8(4) . .
C18 C17 H17 120.1 . .
C16 C17 H17 120.1 . .
N2 C18 C17 122.6(4) . .
N2 C18 H18 118.7 . .
C17 C18 H18 118.7 . .

loop_
_geom_bond_atom_site_label_1
_geom_bond_atom_site_label_2
_geom_bond_distance
_geom_bond_site_symmetry_2
Zn O3 1.929(3) 4_575
Zn O1 1.966(3) .
Zn O5 1.973(3) 1_455
Zn N2 2.027(4) .
O1 C1 1.278(5) .
O2 C1 1.216(5) .
O3 C2 1.278(6) .
O3 Zn 1.929(3) 4_576
O4 C2 1.217(6) .
O5 C11 1.278(6) .
O5 Zn 1.973(3) 1_655
N1 C13 1.347(7) .
N1 C9 1.348(6) .
N1 C8 1.455(6) .
N2 C18 1.335(6) .
N2 C14 1.337(6) .
C1 C3 1.525(6) .
C2 C4 1.510(6) .
C3 C8 1.386(6) .
C3 C4 1.393(6) .
C4 C5 1.380(6) .
C5 C6 1.382(7) .
C5 H5 0.9300 .
C6 C7 1.377(7) .
C6 H6 0.9300 .
C7 C8 1.376(7) .
C7 H7 0.9300 .
C9 C10 1.355(7) .
C9 H9 0.9300 .
C10 C11 1.400(7) .
C10 H10 0.9300 .
C11 C12 1.417(7) .
C12 C13 1.341(8) .
C12 H12 0.9300 .
C13 H13 0.9300 .
C14 C15 1.363(6) .
C14 H14 0.9300 .
C15 C16 1.388(6) .
C15 H15 0.9300 .
C16 C17 1.380(6) .
C16 C16 1.487(8) 3_677
C17 C18 1.378(6) .
C17 H17 0.9300 .
C18 H18 0.9300 .
